data_1525797
loop_
_publ_author_name
'Lin, J.'
'Wu, X.-S.'
'Jiang, S.-S.'
'Chen, W.-M.'

_publ_section_title
;
 Crystal structure of La Ba2 Cu3 O7 with Fe-doping
;
_journal_name_full 'Diwen Wuli Xuebao'
_journal_page_first 7
_journal_page_last 14
_journal_volume 20
_journal_year 1998
_chemical_formula_sum 'Ba2 Cu2 Fe La O7.9'
_chemical_name_systematic 'La Ba2 (Cu0.36 Fe0.64) (Cu1.64 Fe0.36) O7.9'
_space_group_IT_number 47
_symmetry_space_group_name_Hall '-P 2 2'
_symmetry_space_group_name_H-M 'P m m m'
_cell_angle_alpha 90
_cell_angle_beta 90
_cell_angle_gamma 90
_cell_formula_units_Z 1
_cell_length_a 3.924
_cell_length_b 3.9392
_cell_length_c 11.817
_cell_volume 182.660
_citation_journal_id_ASTM DWXUES
_cod_data_source_file Lin_DWXUES_1998_98.cif
_cod_data_source_block Ba2Cu2Fe1La1O7.9
_cod_original_cell_volume 182.6603
_cod_original_formula_sum 'Ba2 Cu2 Fe1 La1 O7.9'
_cod_database_code 1525797

loop_
_symmetry_equiv_pos_as_xyz
x,y,z
-x,-y,z
x,-y,-z
-x,y,-z
-x,-y,-z
x,y,-z
-x,y,z
x,-y,z

loop_
_atom_site_label
_atom_site_type_symbol
_atom_site_fract_x
_atom_site_fract_y
_atom_site_fract_z
_atom_site_occupancy
_atom_site_U_iso_or_equiv
O4 O-2 0.5 0 0.318 1 0.0
O6 O-2 0 0 0.5 0.9 0.0
Fe1 Fe+3 0 0 0 0.64 0.0
O3 O-2 0 0 0.164 1 0.0
Cu2 Cu+2 0 0 0.336 0.82 0.0
Ba1 Ba+2 0.5 0.5 0.1686 1 0.0
O1 O-2 0.5 0 0 0.5 0.0
O2 O-2 0 0.5 0 0.5 0.0
La1 La+3 0.5 0.5 0.5 1 0.0
Fe2 Fe+3 0 0 0.336 0.18 0.0
O5 O-2 0 0.5 0.354 1 0.0
Cu1 Cu+2 0 0 0 0.36 0.0
